data_7159757
loop_
_publ_author_name
'Darole, Ratanamala S.'
'Choudhary, Shailendra Singh'
'Sharma, Himanshu'
'Mali, Bhupendra P.'
'Gopu, Booblan'
'Vanka, Kumar'
'Senthilkumar, Beeran'

_publ_section_title
;
 Br&#xf8;nsted acid- and Ni(II)-catalyzed C-H oxidation/rearrangement of
 cyclotriveratrylenes (CTVs) to cyclic and acyclic quinones as potential
 anti-cancer agents.
;
_journal_issue 5
_journal_name_full 'Organic &amp; biomolecular chemistry'
_journal_page_first 1038
_journal_page_last 1046
_journal_paper_doi 10.1039/d3ob01428b
_journal_volume 22
_journal_year 2024
_chemical_formula_sum 'C28 H30 O10'
_chemical_formula_weight 526.52
_space_group_crystal_system triclinic
_space_group_IT_number 2
_space_group_name_Hall '-P 1'
_space_group_name_H-M_alt 'P -1'
_atom_sites_solution_hydrogens geom
_audit_creation_method SHELXL-2018/3
_audit_update_record
;
2022-12-12 deposited with the CCDC.	2023-12-22 downloaded from the CCDC.
;
_cell_angle_alpha 103.366(6)
_cell_angle_beta 102.402(6)
_cell_angle_gamma 90.075(6)
_cell_formula_units_Z 4
_cell_length_a 12.153(2)
_cell_length_b 12.656(2)
_cell_length_c 16.822(3)
_cell_measurement_reflns_used 9469
_cell_measurement_temperature 100(2)
_cell_measurement_theta_max 26.45
_cell_measurement_theta_min 2.32
_cell_volume 2455.0(7)
_computing_cell_refinement 'SAINT (Bruker, 2016)'
_computing_data_collection 'APEX3 (Bruker, 2016)'
_computing_data_reduction 'SAINT (Bruker, 2016)'
_computing_molecular_graphics 'Bruker SHELXTL'
_computing_publication_material 'Bruker SHELXTL'
_computing_structure_refinement 'SHELXL-2014/7 (Sheldrick, 2014)'
_computing_structure_solution 'SHELXS-97 (Sheldrick 2008)'
_diffrn_ambient_temperature 100(2)
_diffrn_detector 'Photon II CPAD Area Detector'
_diffrn_detector_area_resol_mean 7.39
_diffrn_measured_fraction_theta_full 0.995
_diffrn_measured_fraction_theta_max 0.990
_diffrn_measurement_device '\k-geometry diffractometer'
_diffrn_measurement_device_type 'Bruker D8 VENTURE Kappa Duo PHOTON II CPAD'
_diffrn_measurement_method '\f and \w scans'
_diffrn_radiation_monochromator 'multilayer mirrors'
_diffrn_radiation_type MoK\a
_diffrn_radiation_wavelength 0.71073
_diffrn_reflns_av_R_equivalents 0.0699
_diffrn_reflns_av_unetI/netI 0.0342
_diffrn_reflns_Laue_measured_fraction_full 0.995
_diffrn_reflns_Laue_measured_fraction_max 0.990
_diffrn_reflns_limit_h_max 15
_diffrn_reflns_limit_h_min -15
_diffrn_reflns_limit_k_max 15
_diffrn_reflns_limit_k_min -15
_diffrn_reflns_limit_l_max 21
_diffrn_reflns_limit_l_min -21
_diffrn_reflns_number 104204
_diffrn_reflns_point_group_measured_fraction_full 0.995
_diffrn_reflns_point_group_measured_fraction_max 0.990
_diffrn_reflns_theta_full 25.242
_diffrn_reflns_theta_max 26.491
_diffrn_reflns_theta_min 2.318
_diffrn_source 'micro-focus sealed tube'
_diffrn_source_type 'Incoatech I\mS HB'
_exptl_absorpt_coefficient_mu 0.108
_exptl_absorpt_correction_T_max 0.987
_exptl_absorpt_correction_T_min 0.982
_exptl_absorpt_correction_type multi-scan
_exptl_absorpt_process_details 'SADABS (Bruker, 2006)'
_exptl_crystal_colour COLOURLESS
_exptl_crystal_density_diffrn 1.425
_exptl_crystal_description BLOCK
_exptl_crystal_F_000 1112
_exptl_crystal_size_max 0.170
_exptl_crystal_size_mid 0.140
_exptl_crystal_size_min 0.120
_refine_diff_density_max 1.285
_refine_diff_density_min -0.378
_refine_diff_density_rms 0.121
_refine_ls_extinction_coef 0.019(2)
_refine_ls_extinction_expression Fc^*^=kFc[1+0.001xFc^2^\l^3^/sin(2\q)]^-1/4^
_refine_ls_extinction_method 'SHELXL-2018/3 (Sheldrick 2018)'
_refine_ls_goodness_of_fit_ref 1.061
_refine_ls_hydrogen_treatment constr
_refine_ls_matrix_type full
_refine_ls_number_parameters 701
_refine_ls_number_reflns 10062
_refine_ls_number_restraints 0
_refine_ls_restrained_S_all 1.061
_refine_ls_R_factor_all 0.1088
_refine_ls_R_factor_gt 0.0974
_refine_ls_shift/su_max 0.000
_refine_ls_shift/su_mean 0.000
_refine_ls_structure_factor_coef Fsqd
_refine_ls_weighting_details 'w=1/[\s^2^(Fo^2^)+(0.1132P)^2^+11.7284P] where P=(Fo^2^+2Fc^2^)/3'
_refine_ls_weighting_scheme calc
_refine_ls_wR_factor_gt 0.2482
_refine_ls_wR_factor_ref 0.2579
_reflns_Friedel_coverage 0.000
_reflns_number_gt 8643
_reflns_number_total 10062
_reflns_threshold_expression 'I > 2\s(I)'
_cod_data_source_file d3ob01428b2.cif
_cod_data_source_block 4d
_cod_depositor_comments
;
The following automatic conversions were performed:

data item '_exptl_absorpt_correction_type' value 'MULTI-SCAN' was
changed to 'multi-scan' in accordance with the
/home/data/users/saulius/crontab/automatic-downloads/rss-feeds/RSC/lib/dictionaries/cif_core.dic
dictionary named 'cif_core.dic' version 2.4.2 last updated on
2011-04-26.

Automatic conversion script
Id: cif_fix_values 8170 2020-07-09 18:12:32Z antanas 

 Adding full bibliography for 7159755--7159758.cif.

2024-12-16
Z value and formula fixed to values more according to usual
chemical conventions.                 miguel
;
_cod_original_formula_sum 'C56 H60 O20'
_cod_original_formula_weight 1053.04
_cod_original_formula_units_Z 2
_cod_original_cell_volume 2455.0(8)
_cod_database_code 7159757
_shelx_shelxl_version_number 2018/3
_shelx_space_group_comment
;
The symmetry employed for this shelxl refinement is uniquely defined
by the following loop, which should always be used as a source of
symmetry information in preference to the above space-group names.
They are only intended as comments.
;
_shelx_estimated_absorpt_t_min 0.982
_shelx_estimated_absorpt_t_max 0.987

loop_
_space_group_symop_operation_xyz
'x, y, z'
'-x, -y, -z'

loop_
_atom_site_label
_atom_site_type_symbol
_atom_site_fract_x
_atom_site_fract_y
_atom_site_fract_z
_atom_site_U_iso_or_equiv
_atom_site_adp_type
_atom_site_occupancy
_atom_site_site_symmetry_order
_atom_site_calc_flag
_atom_site_refinement_flags_posn
_atom_site_refinement_flags_adp
_atom_site_refinement_flags_occupancy
_atom_site_disorder_assembly
_atom_site_disorder_group
O1A O 0.6804(3) 0.5157(3) 0.0958(4) 0.0584(13) Uani 1 1 d . . . . .
O1B O 0.1431(3) 0.9658(3) 0.0556(2) 0.0305(7) Uani 1 1 d . . . . .
O2A O 0.8028(3) 0.6763(3) 0.0650(2) 0.0290(7) Uani 1 1 d . . . . .
O2B O 0.4456(3) 1.1675(3) 0.0644(2) 0.0348(8) Uani 1 1 d . . . . .
C2A C 0.8393(3) 0.5201(3) 0.3723(2) 0.0150(7) Uani 1 1 d . . . . .
C2B C 0.5846(3) 1.0196(3) 0.3711(2) 0.0168(8) Uani 1 1 d . . . . .
O3A O 1.1037(3) 0.4767(2) 0.06782(19) 0.0237(6) Uani 1 1 d . . . . .
O3B O 0.5858(3) 1.0109(3) 0.1021(3) 0.0425(9) Uani 1 1 d . . . . .
C3A C 0.8046(3) 0.6099(3) 0.3399(2) 0.0159(7) Uani 1 1 d . . . . .
C3B C 0.5999(3) 1.1084(3) 0.3379(2) 0.0175(8) Uani 1 1 d . . . . .
O4A O 0.7857(3) 0.3159(2) 0.1110(2) 0.0256(7) Uani 1 1 d . . . . .
O4B O 0.4850(3) 0.8076(3) 0.1122(2) 0.0332(8) Uani 1 1 d . . . . .
O5B O 0.5214(2) 1.2340(2) 0.25728(18) 0.0198(6) Uani 1 1 d . . . . .
O6B O 0.7046(2) 1.1612(2) 0.35667(19) 0.0212(6) Uani 1 1 d . . . . .
O7B O 0.6767(2) 0.9922(2) 0.42254(18) 0.0197(6) Uani 1 1 d . . . . .
C7A C 0.8512(4) 0.6045(3) 0.0922(3) 0.0217(9) Uani 1 1 d . . . . .
C7B C 0.4116(4) 1.0948(4) 0.0903(3) 0.0267(9) Uani 1 1 d . . . . .
O8A O 1.1435(2) 0.3186(2) 0.40399(17) 0.0166(6) Uani 1 1 d . . . . .
O8B O 0.3014(2) 0.8171(2) 0.40465(17) 0.0178(6) Uani 1 1 d . . . . .
C8A C 0.7800(4) 0.5071(4) 0.0983(3) 0.0257(9) Uani 1 1 d . . . . .
C8B C 0.4862(4) 0.9997(4) 0.1009(3) 0.0271(9) Uani 1 1 d . . . . .
O9A O 1.0941(2) 0.0991(2) 0.37872(18) 0.0206(6) Uani 1 1 d . . . . .
O9B O 0.3362(2) 0.5982(2) 0.38137(18) 0.0206(6) Uani 1 1 d . . . . .
C9A C 0.8396(4) 0.4060(3) 0.1052(2) 0.0197(8) Uani 1 1 d . . . . .
C9B C 0.4295(4) 0.8976(4) 0.1044(3) 0.0231(9) Uani 1 1 d . . . . .
O10A O 0.9840(2) -0.0178(2) 0.22723(19) 0.0220(6) Uani 1 1 d . . . . .
O10B O 0.3580(2) 0.4796(2) 0.23044(19) 0.0214(6) Uani 1 1 d . . . . .
C10A C 0.9485(3) 0.3967(3) 0.0993(2) 0.0169(8) Uani 1 1 d . . . . .
C10B C 0.3157(4) 0.8883(3) 0.0968(2) 0.0199(8) Uani 1 1 d . . . . .
C13A C 1.0124(3) 0.0889(3) 0.2336(3) 0.0175(8) Uani 1 1 d . . . . .
C13B C 0.3324(3) 0.5856(3) 0.2354(3) 0.0178(8) Uani 1 1 d . . . . .
C14A C 1.0658(3) 0.1497(3) 0.3129(2) 0.0156(7) Uani 1 1 d . . . . .
C14B C 0.3266(3) 0.6478(3) 0.3152(2) 0.0162(8) Uani 1 1 d . . . . .
C15A C 1.0929(3) 0.2598(3) 0.3242(2) 0.0155(7) Uani 1 1 d . . . . .
C15B C 0.3047(3) 0.7578(3) 0.3249(2) 0.0149(7) Uani 1 1 d . . . . .
C17A C 1.0153(3) 0.4895(3) 0.0903(2) 0.0166(8) Uani 1 1 d . . . . .
C17B C 0.2444(4) 0.9789(4) 0.0839(3) 0.0231(9) Uani 1 1 d . . . . .
C18A C 0.9616(3) 0.5935(3) 0.2686(2) 0.0154(7) Uani 1 1 d . . . . .
C18B C 0.4003(3) 1.0899(3) 0.2657(2) 0.0153(7) Uani 1 1 d . . . . .
C19A C 0.9926(3) 0.5005(3) 0.2977(2) 0.0133(7) Uani 1 1 d . . . . .
C19B C 0.3875(3) 0.9970(3) 0.2956(2) 0.0147(7) Uani 1 1 d . . . . .
C20A C 1.0684(3) 0.3125(3) 0.2578(2) 0.0142(7) Uani 1 1 d . . . . .
C20B C 0.2897(3) 0.8091(3) 0.2585(2) 0.0157(7) Uani 1 1 d . . . . .
C21A C 1.0199(3) 0.2482(3) 0.1776(2) 0.0165(8) Uani 1 1 d . . . . .
C21B C 0.2910(3) 0.7443(3) 0.1785(2) 0.0175(8) Uani 1 1 d . . . . .
C22A C 0.8237(3) 0.4164(3) 0.4710(3) 0.0193(8) Uani 1 1 d . . . . .
H22A H 0.825649 0.344889 0.433578 0.029 Uiso 1 1 calc R U . . .
H22B H 0.777147 0.410610 0.510887 0.029 Uiso 1 1 calc R U . . .
H22C H 0.900517 0.442467 0.501698 0.029 Uiso 1 1 calc R U . . .
C22B C 0.6582(4) 0.9170(3) 0.4711(3) 0.0219(8) Uani 1 1 d . . . . .
H22D H 0.638819 0.844263 0.434179 0.033 Uiso 1 1 calc R U . . .
H22E H 0.596237 0.940335 0.498830 0.033 Uiso 1 1 calc R U . . .
H22F H 0.727057 0.914959 0.513474 0.033 Uiso 1 1 calc R U . . .
C23A C 0.6167(4) 0.6448(4) 0.2886(3) 0.0288(10) Uani 1 1 d . . . . .
H23A H 0.642083 0.655549 0.239359 0.043 Uiso 1 1 calc R U . . .
H23B H 0.559007 0.696217 0.300930 0.043 Uiso 1 1 calc R U . . .
H23C H 0.584828 0.570233 0.277191 0.043 Uiso 1 1 calc R U . . .
C23B C 0.7573(4) 1.1468(4) 0.2865(3) 0.0275(9) Uani 1 1 d . . . . .
H23D H 0.702136 1.156554 0.237269 0.041 Uiso 1 1 calc R U . . .
H23E H 0.785095 1.073396 0.274878 0.041 Uiso 1 1 calc R U . . .
H23F H 0.820582 1.200564 0.299589 0.041 Uiso 1 1 calc R U . . .
C24A C 0.8482(4) 0.8366(3) 0.3223(3) 0.0291(10) Uani 1 1 d . . . . .
H24A H 0.928244 0.860573 0.339613 0.044 Uiso 1 1 calc R U . . .
H24B H 0.821309 0.825645 0.370899 0.044 Uiso 1 1 calc R U . . .
H24C H 0.804714 0.892026 0.299302 0.044 Uiso 1 1 calc R U . . .
C24B C 0.5483(4) 1.3337(3) 0.3205(3) 0.0277(10) Uani 1 1 d . . . . .
H24D H 0.581185 1.387922 0.297920 0.042 Uiso 1 1 calc R U . . .
H24E H 0.602631 1.320641 0.369017 0.042 Uiso 1 1 calc R U . . .
H24F H 0.479419 1.360620 0.337789 0.042 Uiso 1 1 calc R U . . .
C25A C 0.6705(5) 0.3110(6) 0.1175(5) 0.0587(19) Uani 1 1 d . . . . .
H25A H 0.622288 0.331101 0.069172 0.088 Uiso 1 1 calc R U . . .
H25B H 0.661667 0.361760 0.169166 0.088 Uiso 1 1 calc R U . . .
H25C H 0.648553 0.236986 0.118716 0.088 Uiso 1 1 calc R U . . .
C25B C 0.6046(5) 0.8022(7) 0.1234(5) 0.063(2) Uani 1 1 d . . . . .
H25D H 0.625708 0.727952 0.125282 0.095 Uiso 1 1 calc R U . . .
H25E H 0.641568 0.852613 0.176033 0.095 Uiso 1 1 calc R U . . .
H25F H 0.628472 0.822250 0.076565 0.095 Uiso 1 1 calc R U . . .
C26A C 0.9197(4) -0.0773(4) 0.1478(3) 0.0300(10) Uani 1 1 d . . . . .
H26A H 0.855487 -0.035646 0.128858 0.045 Uiso 1 1 calc R U . . .
H26B H 0.892109 -0.147500 0.153193 0.045 Uiso 1 1 calc R U . . .
H26C H 0.967603 -0.089475 0.106796 0.045 Uiso 1 1 calc R U . . .
C26B C 0.3731(4) 0.4181(4) 0.1504(3) 0.0290(10) Uani 1 1 d . . . . .
H26D H 0.303849 0.417237 0.107779 0.044 Uiso 1 1 calc R U . . .
H26E H 0.390080 0.343349 0.153809 0.044 Uiso 1 1 calc R U . . .
H26F H 0.435763 0.451770 0.135175 0.044 Uiso 1 1 calc R U . . .
C27A C 1.0215(4) 0.1198(4) 0.4364(3) 0.0284(10) Uani 1 1 d . . . . .
H27A H 0.944325 0.093170 0.406978 0.043 Uiso 1 1 calc R U . . .
H27B H 1.022825 0.198152 0.460522 0.043 Uiso 1 1 calc R U . . .
H27C H 1.047512 0.082116 0.481238 0.043 Uiso 1 1 calc R U . . .
C27B C 0.4432(4) 0.6200(4) 0.4387(3) 0.0300(10) Uani 1 1 d . . . . .
H27D H 0.503036 0.597250 0.408575 0.045 Uiso 1 1 calc R U . . .
H27E H 0.445936 0.579671 0.482198 0.045 Uiso 1 1 calc R U . . .
H27F H 0.453995 0.698119 0.464634 0.045 Uiso 1 1 calc R U . . .
C28A C 1.2636(3) 0.3124(3) 0.4221(3) 0.0221(9) Uani 1 1 d . . . . .
H28A H 1.282735 0.236046 0.409330 0.033 Uiso 1 1 calc R U . . .
H28B H 1.294454 0.345521 0.481486 0.033 Uiso 1 1 calc R U . . .
H28C H 1.295912 0.351448 0.387714 0.033 Uiso 1 1 calc R U . . .
C28B C 0.1917(3) 0.8105(3) 0.4233(3) 0.0216(8) Uani 1 1 d . . . . .
H28D H 0.139062 0.850846 0.390203 0.032 Uiso 1 1 calc R U . . .
H28E H 0.197056 0.841926 0.483116 0.032 Uiso 1 1 calc R U . . .
H28F H 0.164315 0.734116 0.409441 0.032 Uiso 1 1 calc R U . . .
C1A C 0.9317(3) 0.4661(3) 0.3505(2) 0.0138(7) Uani 1 1 d . . . . .
H1A H 0.954603 0.404400 0.371751 0.017 Uiso 1 1 calc R U . . .
C1B C 0.4791(3) 0.9648(3) 0.3493(2) 0.0157(7) Uani 1 1 d . . . . .
H1B H 0.468935 0.903827 0.371491 0.019 Uiso 1 1 calc R U . . .
C4A C 0.8682(3) 0.6469(3) 0.2913(2) 0.0147(7) Uani 1 1 d . . . . .
C4B C 0.5078(3) 1.1444(3) 0.2883(2) 0.0167(8) Uani 1 1 d . . . . .
O5A O 0.7766(2) 0.4914(2) 0.42279(18) 0.0194(6) Uani 1 1 d . . . . .
C5A C 1.0227(3) 0.6419(3) 0.2148(2) 0.0164(8) Uani 1 1 d . . . . .
H5AA H 1.103185 0.625133 0.228138 0.020 Uiso 1 1 calc R U . . .
H5AB H 1.019006 0.721923 0.230456 0.020 Uiso 1 1 calc R U . . .
C5B C 0.3070(3) 1.1344(3) 0.2097(3) 0.0190(8) Uani 1 1 d . . . . .
H5BA H 0.317175 1.214735 0.224868 0.023 Uiso 1 1 calc R U . . .
H5BB H 0.234173 1.115302 0.221700 0.023 Uiso 1 1 calc R U . . .
O6A O 0.7105(2) 0.6627(2) 0.35897(18) 0.0207(6) Uani 1 1 d . . . . .
C6A C 0.9769(3) 0.6019(3) 0.1179(3) 0.0187(8) Uani 1 1 d . . . . .
H6A H 1.011458 0.650976 0.090010 0.022 Uiso 1 1 calc R U . . .
C6B C 0.2988(4) 1.0935(4) 0.1125(3) 0.0221(8) Uani 1 1 d . . . . .
H6B H 0.249299 1.142040 0.082995 0.026 Uiso 1 1 calc R U . . .
O7A O 0.8340(2) 0.7367(2) 0.25987(18) 0.0190(6) Uani 1 1 d . . . . .
C11A C 1.0052(4) 0.2906(3) 0.0978(3) 0.0196(8) Uani 1 1 d . . . . .
H11A H 1.080655 0.299238 0.086019 0.024 Uiso 1 1 calc R U . . .
H11B H 0.960822 0.234561 0.050536 0.024 Uiso 1 1 calc R U . . .
C11B C 0.2587(4) 0.7838(3) 0.0986(3) 0.0236(9) Uani 1 1 d . . . . .
H11C H 0.274317 0.726126 0.052112 0.028 Uiso 1 1 calc R U . . .
H11D H 0.176277 0.792450 0.086868 0.028 Uiso 1 1 calc R U . . .
C12A C 0.9921(3) 0.1384(3) 0.1665(2) 0.0171(8) Uani 1 1 d . . . . .
H12A H 0.958497 0.096289 0.112033 0.021 Uiso 1 1 calc R U . . .
C12B C 0.3145(3) 0.6348(3) 0.1683(3) 0.0192(8) Uani 1 1 d . . . . .
H12B H 0.318304 0.593032 0.114363 0.023 Uiso 1 1 calc R U . . .
C16A C 1.0921(3) 0.4346(3) 0.2766(2) 0.0145(7) Uani 1 1 d . . . . .
H16A H 1.112401 0.453159 0.227305 0.017 Uiso 1 1 calc R U . . .
H16B H 1.157959 0.455681 0.324272 0.017 Uiso 1 1 calc R U . . .
C16B C 0.2749(3) 0.9309(3) 0.2748(2) 0.0157(7) Uani 1 1 d . . . . .
H16C H 0.236747 0.953037 0.322060 0.019 Uiso 1 1 calc R U . . .
H16D H 0.225737 0.947513 0.224653 0.019 Uiso 1 1 calc R U . . .

loop_
_atom_site_aniso_label
_atom_site_aniso_U_11
_atom_site_aniso_U_22
_atom_site_aniso_U_33
_atom_site_aniso_U_23
_atom_site_aniso_U_13
_atom_site_aniso_U_12
O1A 0.0188(18) 0.031(2) 0.122(4) 0.017(2) 0.010(2) 0.0052(15)
O1B 0.0174(15) 0.0338(18) 0.0373(18) 0.0097(14) -0.0020(13) 0.0017(13)
O2A 0.0310(17) 0.0254(16) 0.0277(16) 0.0039(13) 0.0031(13) 0.0120(13)
O2B 0.045(2) 0.0283(17) 0.0329(18) 0.0046(14) 0.0151(16) -0.0083(15)
C2A 0.0139(17) 0.0148(17) 0.0168(18) 0.0033(14) 0.0046(14) -0.0003(14)
C2B 0.0148(18) 0.0165(18) 0.0178(18) 0.0017(15) 0.0034(14) 0.0050(14)
O3A 0.0225(15) 0.0253(15) 0.0267(16) 0.0086(12) 0.0100(12) 0.0059(12)
O3B 0.0246(18) 0.041(2) 0.056(2) -0.0074(17) 0.0163(16) -0.0022(15)
C3A 0.0139(18) 0.0117(17) 0.0214(19) 0.0014(14) 0.0052(15) 0.0026(14)
C3B 0.0143(18) 0.0165(18) 0.0189(19) 0.0012(15) 0.0011(15) -0.0020(14)
O4A 0.0203(15) 0.0221(15) 0.0339(17) 0.0046(13) 0.0070(13) -0.0038(12)
O4B 0.0253(17) 0.0372(19) 0.0394(19) 0.0097(15) 0.0113(14) 0.0139(14)
O5B 0.0219(14) 0.0147(13) 0.0226(14) 0.0049(11) 0.0034(11) -0.0018(11)
O6B 0.0150(14) 0.0209(14) 0.0271(15) 0.0055(12) 0.0037(11) -0.0040(11)
O7B 0.0132(13) 0.0183(14) 0.0256(15) 0.0050(11) 0.0004(11) 0.0020(10)
C7A 0.026(2) 0.020(2) 0.0163(19) 0.0012(15) 0.0031(16) 0.0108(17)
C7B 0.029(2) 0.032(2) 0.017(2) 0.0009(17) 0.0045(17) -0.0077(18)
O8A 0.0161(13) 0.0152(13) 0.0163(13) 0.0002(10) 0.0022(10) 0.0025(10)
O8B 0.0154(13) 0.0193(14) 0.0174(13) 0.0010(11) 0.0046(11) -0.0015(11)
C8A 0.016(2) 0.024(2) 0.032(2) 0.0016(18) 0.0008(17) 0.0032(16)
C8B 0.024(2) 0.032(2) 0.023(2) -0.0014(18) 0.0096(17) -0.0016(18)
O9A 0.0209(14) 0.0198(14) 0.0242(15) 0.0102(12) 0.0059(12) 0.0064(11)
O9B 0.0189(14) 0.0198(14) 0.0242(15) 0.0094(12) 0.0028(11) -0.0012(11)
C9A 0.023(2) 0.0197(19) 0.0150(18) 0.0035(15) 0.0023(15) 0.0012(16)
C9B 0.024(2) 0.029(2) 0.0166(19) 0.0048(16) 0.0059(16) 0.0061(17)
O10A 0.0230(15) 0.0123(13) 0.0302(16) 0.0055(11) 0.0043(12) -0.0019(11)
O10B 0.0220(15) 0.0141(13) 0.0286(16) 0.0050(11) 0.0065(12) 0.0053(11)
C10A 0.0200(19) 0.0160(18) 0.0145(18) 0.0043(14) 0.0027(15) 0.0023(15)
C10B 0.023(2) 0.021(2) 0.0145(18) 0.0041(15) 0.0021(15) 0.0019(16)
C13A 0.0131(18) 0.0101(17) 0.031(2) 0.0049(15) 0.0076(15) 0.0030(13)
C13B 0.0107(17) 0.0158(18) 0.027(2) 0.0051(15) 0.0037(15) 0.0011(14)
C14A 0.0136(17) 0.0155(18) 0.0192(19) 0.0072(15) 0.0033(14) 0.0056(14)
C14B 0.0089(16) 0.0193(19) 0.0216(19) 0.0079(15) 0.0027(14) 0.0006(14)
C15A 0.0114(17) 0.0194(19) 0.0156(18) 0.0025(15) 0.0042(14) 0.0062(14)
C15B 0.0101(16) 0.0150(18) 0.0181(18) 0.0014(14) 0.0026(14) -0.0035(13)
C17A 0.0169(19) 0.0186(19) 0.0140(18) 0.0048(14) 0.0019(14) 0.0052(15)
C17B 0.020(2) 0.025(2) 0.024(2) 0.0080(17) 0.0015(16) -0.0001(16)
C18A 0.0152(18) 0.0111(17) 0.0187(18) 0.0010(14) 0.0040(14) 0.0001(14)
C18B 0.0150(18) 0.0143(17) 0.0158(18) 0.0007(14) 0.0046(14) 0.0016(14)
C19A 0.0120(17) 0.0111(16) 0.0146(17) 0.0002(13) 0.0011(13) 0.0013(13)
C19B 0.0133(18) 0.0134(17) 0.0163(18) -0.0005(14) 0.0053(14) 0.0009(14)
C20A 0.0105(16) 0.0103(17) 0.0228(19) 0.0045(14) 0.0051(14) 0.0051(13)
C20B 0.0106(17) 0.0147(18) 0.0219(19) 0.0044(15) 0.0036(14) -0.0004(13)
C21A 0.0127(17) 0.0174(18) 0.0190(19) 0.0025(15) 0.0047(14) 0.0053(14)
C21B 0.0142(18) 0.0186(19) 0.0184(19) 0.0047(15) 0.0002(14) -0.0012(14)
C22A 0.0207(19) 0.0193(19) 0.022(2) 0.0081(16) 0.0087(16) 0.0019(15)
C22B 0.023(2) 0.022(2) 0.019(2) 0.0064(16) -0.0002(16) 0.0073(16)
C23A 0.016(2) 0.035(2) 0.035(2) 0.006(2) 0.0080(18) 0.0072(18)
C23B 0.018(2) 0.031(2) 0.034(2) 0.0052(19) 0.0086(18) -0.0009(17)
C24A 0.041(3) 0.015(2) 0.034(2) 0.0049(18) 0.015(2) 0.0060(18)
C24B 0.030(2) 0.016(2) 0.033(2) 0.0026(17) 0.0010(19) -0.0013(17)
C25A 0.035(3) 0.063(4) 0.100(6) 0.047(4) 0.030(3) 0.007(3)
C25B 0.039(3) 0.087(5) 0.090(5) 0.062(4) 0.028(3) 0.036(3)
C26A 0.031(2) 0.016(2) 0.040(3) 0.0025(18) 0.008(2) -0.0029(17)
C26B 0.035(3) 0.021(2) 0.029(2) 0.0016(18) 0.0058(19) 0.0084(18)
C27A 0.026(2) 0.037(3) 0.032(2) 0.019(2) 0.0138(19) 0.0070(19)
C27B 0.025(2) 0.038(3) 0.029(2) 0.017(2) -0.0009(18) 0.0000(19)
C28A 0.0156(19) 0.023(2) 0.024(2) 0.0028(16) -0.0003(16) 0.0061(15)
C28B 0.019(2) 0.024(2) 0.023(2) 0.0028(16) 0.0097(16) -0.0014(16)
C1A 0.0142(17) 0.0094(16) 0.0163(18) 0.0010(13) 0.0023(14) 0.0003(13)
C1B 0.0147(18) 0.0149(17) 0.0175(18) 0.0018(14) 0.0056(14) 0.0054(14)
C4A 0.0162(18) 0.0090(16) 0.0187(18) 0.0023(14) 0.0042(14) 0.0010(13)
C4B 0.0176(19) 0.0150(18) 0.0183(19) 0.0034(14) 0.0065(15) 0.0017(14)
O5A 0.0194(14) 0.0167(13) 0.0261(15) 0.0068(11) 0.0116(12) 0.0030(11)
C5A 0.0169(18) 0.0131(17) 0.0199(19) 0.0036(14) 0.0058(15) 0.0035(14)
C5B 0.0173(19) 0.0175(18) 0.023(2) 0.0059(15) 0.0052(15) 0.0022(15)
O6A 0.0149(14) 0.0226(14) 0.0271(15) 0.0068(12) 0.0091(11) 0.0075(11)
C6A 0.021(2) 0.0154(18) 0.0202(19) 0.0038(15) 0.0054(15) 0.0045(15)
C6B 0.019(2) 0.025(2) 0.022(2) 0.0093(17) 0.0016(16) 0.0018(16)
O7A 0.0216(14) 0.0132(13) 0.0232(14) 0.0065(11) 0.0047(11) 0.0057(11)
C11A 0.021(2) 0.0186(19) 0.0187(19) 0.0036(15) 0.0036(15) 0.0024(15)
C11B 0.026(2) 0.020(2) 0.022(2) 0.0048(16) 0.0002(17) -0.0036(16)
C12A 0.0176(18) 0.0129(17) 0.0176(18) -0.0013(14) 0.0021(15) 0.0028(14)
C12B 0.0164(19) 0.0192(19) 0.021(2) 0.0028(15) 0.0043(15) 0.0029(15)
C16A 0.0136(17) 0.0142(18) 0.0165(18) 0.0047(14) 0.0040(14) 0.0014(14)
C16B 0.0149(18) 0.0125(17) 0.0198(19) 0.0044(14) 0.0034(14) 0.0007(14)

loop_
_atom_type_symbol
_atom_type_description
_atom_type_scat_dispersion_real
_atom_type_scat_dispersion_imag
_atom_type_scat_source
C C 0.0033 0.0016 'International Tables Vol C Tables 4.2.6.8 and 6.1.1.4'
H H 0.0000 0.0000 'International Tables Vol C Tables 4.2.6.8 and 6.1.1.4'
O O 0.0106 0.0060 'International Tables Vol C Tables 4.2.6.8 and 6.1.1.4'

loop_
_geom_angle_atom_site_label_1
_geom_angle_atom_site_label_2
_geom_angle_atom_site_label_3
_geom_angle
_geom_angle_site_symmetry_1
_geom_angle_site_symmetry_3
_geom_angle_publ_flag
O5A C2A C1A 124.9(3) . . ?
O5A C2A C3A 116.1(3) . . ?
C1A C2A C3A 119.1(3) . . ?
O7B C2B C1B 124.6(4) . . ?
O7B C2B C3B 116.2(3) . . ?
C1B C2B C3B 119.1(4) . . ?
O6A C3A C4A 121.2(3) . . ?
O6A C3A C2A 119.8(3) . . ?
C4A C3A C2A 119.0(3) . . ?
O6B C3B C4B 121.0(4) . . ?
O6B C3B C2B 119.8(3) . . ?
C4B C3B C2B 119.2(4) . . ?
C9A O4A C25A 123.7(4) . . ?
C9B O4B C25B 123.9(5) . . ?
C4B O5B C24B 113.9(3) . . ?
C3B O6B C23B 113.7(3) . . ?
C2B O7B C22B 117.1(3) . . ?
O2A C7A C6A 124.2(4) . . ?
O2A C7A C8A 118.3(4) . . ?
C6A C7A C8A 117.5(3) . . ?
O2B C7B C6B 122.8(4) . . ?
O2B C7B C8B 119.2(4) . . ?
C6B C7B C8B 118.0(4) . . ?
C15A O8A C28A 112.4(3) . . ?
C15B O8B C28B 112.8(3) . . ?
O1A C8A C9A 124.0(4) . . ?
O1A C8A C7A 119.3(4) . . ?
C9A C8A C7A 116.7(4) . . ?
O3B C8B C9B 124.6(4) . . ?
O3B C8B C7B 118.4(4) . . ?
C9B C8B C7B 116.9(4) . . ?
C14A O9A C27A 114.4(3) . . ?
C14B O9B C27B 113.5(3) . . ?
O4A C9A C10A 116.2(4) . . ?
O4A C9A C8A 121.8(4) . . ?
C10A C9A C8A 121.8(4) . . ?
O4B C9B C10B 115.5(4) . . ?
O4B C9B C8B 122.9(4) . . ?
C10B C9B C8B 121.6(4) . . ?
C13A O10A C26A 116.6(3) . . ?
C13B O10B C26B 116.4(3) . . ?
C9A C10A C17A 121.0(4) . . ?
C9A C10A C11A 121.5(4) . . ?
C17A C10A C11A 117.4(3) . . ?
C9B C10B C17B 121.1(4) . . ?
C9B C10B C11B 121.2(4) . . ?
C17B C10B C11B 117.7(4) . . ?
O10A C13A C12A 124.0(4) . . ?
O10A C13A C14A 116.7(4) . . ?
C12A C13A C14A 119.3(3) . . ?
O10B C13B C12B 124.6(4) . . ?
O10B C13B C14B 116.3(4) . . ?
C12B C13B C14B 119.1(4) . . ?
O9A C14A C15A 120.9(3) . . ?
O9A C14A C13A 119.6(3) . . ?
C15A C14A C13A 119.5(3) . . ?
O9B C14B C15B 121.1(3) . . ?
O9B C14B C13B 119.8(3) . . ?
C15B C14B C13B 119.0(4) . . ?
O8A C15A C14A 118.2(3) . . ?
O8A C15A C20A 119.7(3) . . ?
C14A C15A C20A 122.1(3) . . ?
O8B C15B C14B 117.5(3) . . ?
O8B C15B C20B 120.0(3) . . ?
C14B C15B C20B 122.5(4) . . ?
O3A C17A C10A 121.4(4) . . ?
O3A C17A C6A 120.2(4) . . ?
C10A C17A C6A 118.2(3) . . ?
O1B C17B C10B 122.3(4) . . ?
O1B C17B C6B 119.5(4) . . ?
C10B C17B C6B 118.1(4) . . ?
C19A C18A C4A 118.1(3) . . ?
C19A C18A C5A 124.7(3) . . ?
C4A C18A C5A 117.2(3) . . ?
C19B C18B C4B 117.9(3) . . ?
C19B C18B C5B 124.3(3) . . ?
C4B C18B C5B 117.8(3) . . ?
C18A C19A C1A 119.3(3) . . ?
C18A C19A C16A 123.1(3) . . ?
C1A C19A C16A 117.6(3) . . ?
C1B C19B C18B 119.5(3) . . ?
C1B C19B C16B 117.9(3) . . ?
C18B C19B C16B 122.5(3) . . ?
C21A C20A C15A 117.3(3) . . ?
C21A C20A C16A 123.8(3) . . ?
C15A C20A C16A 118.9(3) . . ?
C15B C20B C21B 117.5(3) . . ?
C15B C20B C16B 119.7(3) . . ?
C21B C20B C16B 122.8(3) . . ?
C12A C21A C20A 120.5(4) . . ?
C12A C21A C11A 116.4(3) . . ?
C20A C21A C11A 122.9(3) . . ?
C12B C21B C20B 120.4(4) . . ?
C12B C21B C11B 115.8(4) . . ?
C20B C21B C11B 123.7(4) . . ?
O5A C22A H22A 109.5 . . ?
O5A C22A H22B 109.5 . . ?
H22A C22A H22B 109.5 . . ?
O5A C22A H22C 109.5 . . ?
H22A C22A H22C 109.5 . . ?
H22B C22A H22C 109.5 . . ?
O7B C22B H22D 109.5 . . ?
O7B C22B H22E 109.5 . . ?
H22D C22B H22E 109.5 . . ?
O7B C22B H22F 109.5 . . ?
H22D C22B H22F 109.5 . . ?
H22E C22B H22F 109.5 . . ?
O6A C23A H23A 109.5 . . ?
O6A C23A H23B 109.5 . . ?
H23A C23A H23B 109.5 . . ?
O6A C23A H23C 109.5 . . ?
H23A C23A H23C 109.5 . . ?
H23B C23A H23C 109.5 . . ?
O6B C23B H23D 109.5 . . ?
O6B C23B H23E 109.5 . . ?
H23D C23B H23E 109.5 . . ?
O6B C23B H23F 109.5 . . ?
H23D C23B H23F 109.5 . . ?
H23E C23B H23F 109.5 . . ?
O7A C24A H24A 109.5 . . ?
O7A C24A H24B 109.5 . . ?
H24A C24A H24B 109.5 . . ?
O7A C24A H24C 109.5 . . ?
H24A C24A H24C 109.5 . . ?
H24B C24A H24C 109.5 . . ?
O5B C24B H24D 109.5 . . ?
O5B C24B H24E 109.5 . . ?
H24D C24B H24E 109.5 . . ?
O5B C24B H24F 109.5 . . ?
H24D C24B H24F 109.5 . . ?
H24E C24B H24F 109.5 . . ?
O4A C25A H25A 109.5 . . ?
O4A C25A H25B 109.5 . . ?
H25A C25A H25B 109.5 . . ?
O4A C25A H25C 109.5 . . ?
H25A C25A H25C 109.5 . . ?
H25B C25A H25C 109.5 . . ?
O4B C25B H25D 109.5 . . ?
O4B C25B H25E 109.5 . . ?
H25D C25B H25E 109.5 . . ?
O4B C25B H25F 109.5 . . ?
H25D C25B H25F 109.5 . . ?
H25E C25B H25F 109.5 . . ?
O10A C26A H26A 109.5 . . ?
O10A C26A H26B 109.5 . . ?
H26A C26A H26B 109.5 . . ?
O10A C26A H26C 109.5 . . ?
H26A C26A H26C 109.5 . . ?
H26B C26A H26C 109.5 . . ?
O10B C26B H26D 109.5 . . ?
O10B C26B H26E 109.5 . . ?
H26D C26B H26E 109.5 . . ?
O10B C26B H26F 109.5 . . ?
H26D C26B H26F 109.5 . . ?
H26E C26B H26F 109.5 . . ?
O9A C27A H27A 109.5 . . ?
O9A C27A H27B 109.5 . . ?
H27A C27A H27B 109.5 . . ?
O9A C27A H27C 109.5 . . ?
H27A C27A H27C 109.5 . . ?
H27B C27A H27C 109.5 . . ?
O9B C27B H27D 109.5 . . ?
O9B C27B H27E 109.5 . . ?
H27D C27B H27E 109.5 . . ?
O9B C27B H27F 109.5 . . ?
H27D C27B H27F 109.5 . . ?
H27E C27B H27F 109.5 . . ?
O8A C28A H28A 109.5 . . ?
O8A C28A H28B 109.5 . . ?
H28A C28A H28B 109.5 . . ?
O8A C28A H28C 109.5 . . ?
H28A C28A H28C 109.5 . . ?
H28B C28A H28C 109.5 . . ?
O8B C28B H28D 109.5 . . ?
O8B C28B H28E 109.5 . . ?
H28D C28B H28E 109.5 . . ?
O8B C28B H28F 109.5 . . ?
H28D C28B H28F 109.5 . . ?
H28E C28B H28F 109.5 . . ?
C2A C1A C19A 121.7(3) . . ?
C2A C1A H1A 119.1 . . ?
C19A C1A H1A 119.1 . . ?
C2B C1B C19B 121.8(4) . . ?
C2B C1B H1B 119.1 . . ?
C19B C1B H1B 119.1 . . ?
O7A C4A C3A 118.8(3) . . ?
O7A C4A C18A 118.5(3) . . ?
C3A C4A C18A 122.7(3) . . ?
O5B C4B C3B 119.7(3) . . ?
O5B C4B C18B 118.0(3) . . ?
C3B C4B C18B 122.3(4) . . ?
C2A O5A C22A 116.9(3) . . ?
C18A C5A C6A 115.8(3) . . ?
C18A C5A H5AA 108.3 . . ?
C6A C5A H5AA 108.3 . . ?
C18A C5A H5AB 108.3 . . ?
C6A C5A H5AB 108.3 . . ?
H5AA C5A H5AB 107.4 . . ?
C18B C5B C6B 115.9(3) . . ?
C18B C5B H5BA 108.3 . . ?
C6B C5B H5BA 108.3 . . ?
C18B C5B H5BB 108.3 . . ?
C6B C5B H5BB 108.3 . . ?
H5BA C5B H5BB 107.4 . . ?
C3A O6A C23A 112.6(3) . . ?
C7A C6A C17A 111.1(3) . . ?
C7A C6A C5A 112.9(3) . . ?
C17A C6A C5A 108.2(3) . . ?
C7A C6A H6A 108.2 . . ?
C17A C6A H6A 108.2 . . ?
C5A C6A H6A 108.2 . . ?
C7B C6B C17B 110.2(4) . . ?
C7B C6B C5B 112.5(3) . . ?
C17B C6B C5B 108.3(3) . . ?
C7B C6B H6B 108.6 . . ?
C17B C6B H6B 108.6 . . ?
C5B C6B H6B 108.6 . . ?
C4A O7A C24A 113.9(3) . . ?
C10A C11A C21A 116.4(3) . . ?
C10A C11A H11A 108.2 . . ?
C21A C11A H11A 108.2 . . ?
C10A C11A H11B 108.2 . . ?
C21A C11A H11B 108.2 . . ?
H11A C11A H11B 107.3 . . ?
C10B C11B C21B 117.3(3) . . ?
C10B C11B H11C 108.0 . . ?
C21B C11B H11C 108.0 . . ?
C10B C11B H11D 108.0 . . ?
C21B C11B H11D 108.0 . . ?
H11C C11B H11D 107.2 . . ?
C21A C12A C13A 121.3(4) . . ?
C21A C12A H12A 119.4 . . ?
C13A C12A H12A 119.4 . . ?
C13B C12B C21B 121.4(4) . . ?
C13B C12B H12B 119.3 . . ?
C21B C12B H12B 119.3 . . ?
C20A C16A C19A 113.6(3) . . ?
C20A C16A H16A 108.9 . . ?
C19A C16A H16A 108.9 . . ?
C20A C16A H16B 108.9 . . ?
C19A C16A H16B 108.9 . . ?
H16A C16A H16B 107.7 . . ?
C20B C16B C19B 112.5(3) . . ?
C20B C16B H16C 109.1 . . ?
C19B C16B H16C 109.1 . . ?
C20B C16B H16D 109.1 . . ?
C19B C16B H16D 109.1 . . ?
H16C C16B H16D 107.8 . . ?

loop_
_geom_bond_atom_site_label_1
_geom_bond_atom_site_label_2
_geom_bond_distance
_geom_bond_site_symmetry_2
_geom_bond_publ_flag
O1A C8A 1.207(6) . ?
O1B C17B 1.216(5) . ?
O2A C7A 1.208(5) . ?
O2B C7B 1.212(6) . ?
C2A O5A 1.362(5) . ?
C2A C1A 1.388(5) . ?
C2A C3A 1.399(5) . ?
C2B O7B 1.359(5) . ?
C2B C1B 1.392(6) . ?
C2B C3B 1.394(6) . ?
O3A C17A 1.213(5) . ?
O3B C8B 1.214(6) . ?
C3A O6A 1.385(4) . ?
C3A C4A 1.389(5) . ?
C3B O6B 1.375(5) . ?
C3B C4B 1.390(6) . ?
O4A C9A 1.348(5) . ?
O4A C25A 1.430(6) . ?
O4B C9B 1.343(5) . ?
O4B C25B 1.428(7) . ?
O5B C4B 1.377(5) . ?
O5B C24B 1.435(5) . ?
O6B C23B 1.435(5) . ?
O7B C22B 1.436(5) . ?
C7A C6A 1.498(6) . ?
C7A C8A 1.541(6) . ?
C7B C6B 1.497(6) . ?
C7B C8B 1.528(7) . ?
O8A C15A 1.384(5) . ?
O8A C28A 1.433(5) . ?
O8B C15B 1.386(5) . ?
O8B C28B 1.441(5) . ?
C8A C9A 1.486(6) . ?
C8B C9B 1.483(6) . ?
O9A C14A 1.386(5) . ?
O9A C27A 1.428(5) . ?
O9B C14B 1.383(5) . ?
O9B C27B 1.426(5) . ?
C9A C10A 1.351(6) . ?
C9B C10B 1.363(6) . ?
O10A C13A 1.368(5) . ?
O10A C26A 1.431(6) . ?
O10B C13B 1.366(5) . ?
O10B C26B 1.440(5) . ?
C10A C17A 1.481(5) . ?
C10A C11A 1.507(5) . ?
C10B C17B 1.467(6) . ?
C10B C11B 1.501(6) . ?
C13A C12A 1.392(6) . ?
C13A C14A 1.394(6) . ?
C13B C12B 1.389(6) . ?
C13B C14B 1.406(6) . ?
C14A C15A 1.391(5) . ?
C14B C15B 1.396(5) . ?
C15A C20A 1.410(5) . ?
C15B C20B 1.397(5) . ?
C17A C6A 1.499(5) . ?
C17B C6B 1.520(6) . ?
C18A C19A 1.398(5) . ?
C18A C4A 1.400(5) . ?
C18A C5A 1.513(5) . ?
C18B C19B 1.402(5) . ?
C18B C4B 1.411(5) . ?
C18B C5B 1.509(5) . ?
C19A C1A 1.409(5) . ?
C19A C16A 1.529(5) . ?
C19B C1B 1.400(5) . ?
C19B C16B 1.534(5) . ?
C20A C21A 1.407(5) . ?
C20A C16A 1.517(5) . ?
C20B C21B 1.408(6) . ?
C20B C16B 1.520(5) . ?
C21A C12A 1.390(5) . ?
C21A C11A 1.534(5) . ?
C21B C12B 1.393(6) . ?
C21B C11B 1.517(6) . ?
C22A O5A 1.429(5) . ?
C22A H22A 0.9800 . ?
C22A H22B 0.9800 . ?
C22A H22C 0.9800 . ?
C22B H22D 0.9800 . ?
C22B H22E 0.9800 . ?
C22B H22F 0.9800 . ?
C23A O6A 1.432(5) . ?
C23A H23A 0.9800 . ?
C23A H23B 0.9800 . ?
C23A H23C 0.9800 . ?
C23B H23D 0.9800 . ?
C23B H23E 0.9800 . ?
C23B H23F 0.9800 . ?
C24A O7A 1.428(5) . ?
C24A H24A 0.9800 . ?
C24A H24B 0.9800 . ?
C24A H24C 0.9800 . ?
C24B H24D 0.9800 . ?
C24B H24E 0.9800 . ?
C24B H24F 0.9800 . ?
C25A H25A 0.9800 . ?
C25A H25B 0.9800 . ?
C25A H25C 0.9800 . ?
C25B H25D 0.9800 . ?
C25B H25E 0.9800 . ?
C25B H25F 0.9800 . ?
C26A H26A 0.9800 . ?
C26A H26B 0.9800 . ?
C26A H26C 0.9800 . ?
C26B H26D 0.9800 . ?
C26B H26E 0.9800 . ?
C26B H26F 0.9800 . ?
C27A H27A 0.9800 . ?
C27A H27B 0.9800 . ?
C27A H27C 0.9800 . ?
C27B H27D 0.9800 . ?
C27B H27E 0.9800 . ?
C27B H27F 0.9800 . ?
C28A H28A 0.9800 . ?
C28A H28B 0.9800 . ?
C28A H28C 0.9800 . ?
C28B H28D 0.9800 . ?
C28B H28E 0.9800 . ?
C28B H28F 0.9800 . ?
C1A H1A 0.9500 . ?
C1B H1B 0.9500 . ?
C4A O7A 1.389(4) . ?
C5A C6A 1.565(5) . ?
C5A H5AA 0.9900 . ?
C5A H5AB 0.9900 . ?
C5B C6B 1.579(6) . ?
C5B H5BA 0.9900 . ?
C5B H5BB 0.9900 . ?
C6A H6A 1.0000 . ?
C6B H6B 1.0000 . ?
C11A H11A 0.9900 . ?
C11A H11B 0.9900 . ?
C11B H11C 0.9900 . ?
C11B H11D 0.9900 . ?
C12A H12A 0.9500 . ?
C12B H12B 0.9500 . ?
C16A H16A 0.9900 . ?
C16A H16B 0.9900 . ?
C16B H16C 0.9900 . ?
C16B H16D 0.9900 . ?

loop_
_geom_torsion_atom_site_label_1
_geom_torsion_atom_site_label_2
_geom_torsion_atom_site_label_3
_geom_torsion_atom_site_label_4
_geom_torsion
_geom_torsion_site_symmetry_1
_geom_torsion_site_symmetry_2
_geom_torsion_site_symmetry_3
_geom_torsion_site_symmetry_4
_geom_torsion_publ_flag
O5A C2A C3A O6A -1.0(5) . . . . ?
C1A C2A C3A O6A 178.1(3) . . . . ?
O5A C2A C3A C4A 176.8(3) . . . . ?
C1A C2A C3A C4A -4.1(6) . . . . ?
O7B C2B C3B O6B 1.3(5) . . . . ?
C1B C2B C3B O6B -177.9(3) . . . . ?
O7B C2B C3B C4B -176.7(3) . . . . ?
C1B C2B C3B C4B 4.2(6) . . . . ?
C4B C3B O6B C23B -70.7(5) . . . . ?
C2B C3B O6B C23B 111.4(4) . . . . ?
C1B C2B O7B C22B -13.7(5) . . . . ?
C3B C2B O7B C22B 167.2(3) . . . . ?
O2A C7A C8A O1A -17.8(7) . . . . ?
C6A C7A C8A O1A 164.3(5) . . . . ?
O2A C7A C8A C9A 160.9(4) . . . . ?
C6A C7A C8A C9A -17.1(5) . . . . ?
O2B C7B C8B O3B 16.9(6) . . . . ?
C6B C7B C8B O3B -163.1(4) . . . . ?
O2B C7B C8B C9B -159.9(4) . . . . ?
C6B C7B C8B C9B 20.0(6) . . . . ?
C25A O4A C9A C10A -179.9(5) . . . . ?
C25A O4A C9A C8A -4.9(7) . . . . ?
O1A C8A C9A O4A -1.5(7) . . . . ?
C7A C8A C9A O4A 179.9(4) . . . . ?
O1A C8A C9A C10A 173.2(5) . . . . ?
C7A C8A C9A C10A -5.3(6) . . . . ?
C25B O4B C9B C10B -178.0(5) . . . . ?
C25B O4B C9B C8B 4.1(7) . . . . ?
O3B C8B C9B O4B 2.4(7) . . . . ?
C7B C8B C9B O4B 179.0(4) . . . . ?
O3B C8B C9B C10B -175.3(4) . . . . ?
C7B C8B C9B C10B 1.3(6) . . . . ?
O4A C9A C10A C17A 178.3(3) . . . . ?
C8A C9A C10A C17A 3.2(6) . . . . ?
O4A C9A C10A C11A 1.2(6) . . . . ?
C8A C9A C10A C11A -173.9(4) . . . . ?
O4B C9B C10B C17B -177.2(4) . . . . ?
C8B C9B C10B C17B 0.7(6) . . . . ?
O4B C9B C10B C11B 0.8(6) . . . . ?
C8B C9B C10B C11B 178.7(4) . . . . ?
C26A O10A C13A C12A -6.3(6) . . . . ?
C26A O10A C13A C14A 174.2(4) . . . . ?
C26B O10B C13B C12B 3.6(6) . . . . ?
C26B O10B C13B C14B -175.1(4) . . . . ?
C27A O9A C14A C15A 77.9(5) . . . . ?
C27A O9A C14A C13A -104.0(4) . . . . ?
O10A C13A C14A O9A 4.4(5) . . . . ?
C12A C13A C14A O9A -175.1(3) . . . . ?
O10A C13A C14A C15A -177.5(3) . . . . ?
C12A C13A C14A C15A 3.0(6) . . . . ?
C27B O9B C14B C15B -79.2(5) . . . . ?
C27B O9B C14B C13B 104.5(4) . . . . ?
O10B C13B C14B O9B -5.9(5) . . . . ?
C12B C13B C14B O9B 175.4(3) . . . . ?
O10B C13B C14B C15B 177.8(3) . . . . ?
C12B C13B C14B C15B -1.0(5) . . . . ?
C28A O8A C15A C14A 86.2(4) . . . . ?
C28A O8A C15A C20A -95.1(4) . . . . ?
O9A C14A C15A O8A -3.4(5) . . . . ?
C13A C14A C15A O8A 178.5(3) . . . . ?
O9A C14A C15A C20A 177.9(3) . . . . ?
C13A C14A C15A C20A -0.2(6) . . . . ?
C28B O8B C15B C14B -86.5(4) . . . . ?
C28B O8B C15B C20B 95.3(4) . . . . ?
O9B C14B C15B O8B 4.7(5) . . . . ?
C13B C14B C15B O8B -179.0(3) . . . . ?
O9B C14B C15B C20B -177.2(3) . . . . ?
C13B C14B C15B C20B -0.8(6) . . . . ?
C9A C10A C17A O3A -164.5(4) . . . . ?
C11A C10A C17A O3A 12.7(5) . . . . ?
C9A C10A C17A C6A 21.6(5) . . . . ?
C11A C10A C17A C6A -161.2(3) . . . . ?
C9B C10B C17B O1B 160.3(4) . . . . ?
C11B C10B C17B O1B -17.8(6) . . . . ?
C9B C10B C17B C6B -23.7(6) . . . . ?
C11B C10B C17B C6B 158.2(4) . . . . ?
C4A C18A C19A C1A -2.1(5) . . . . ?
C5A C18A C19A C1A 177.3(3) . . . . ?
C4A C18A C19A C16A 179.4(3) . . . . ?
C5A C18A C19A C16A -1.3(6) . . . . ?
C4B C18B C19B C1B 2.9(5) . . . . ?
C5B C18B C19B C1B -178.1(3) . . . . ?
C4B C18B C19B C16B -179.7(3) . . . . ?
C5B C18B C19B C16B -0.7(6) . . . . ?
O8A C15A C20A C21A 178.2(3) . . . . ?
C14A C15A C20A C21A -3.1(5) . . . . ?
O8A C15A C20A C16A -3.5(5) . . . . ?
C14A C15A C20A C16A 175.2(3) . . . . ?
O8B C15B C20B C21B -178.3(3) . . . . ?
C14B C15B C20B C21B 3.5(5) . . . . ?
O8B C15B C20B C16B 2.7(5) . . . . ?
C14B C15B C20B C16B -175.4(3) . . . . ?
C15A C20A C21A C12A 3.5(5) . . . . ?
C16A C20A C21A C12A -174.6(3) . . . . ?
C15A C20A C21A C11A -170.6(3) . . . . ?
C16A C20A C21A C11A 11.3(6) . . . . ?
C15B C20B C21B C12B -4.5(5) . . . . ?
C16B C20B C21B C12B 174.5(4) . . . . ?
C15B C20B C21B C11B 170.5(4) . . . . ?
C16B C20B C21B C11B -10.5(6) . . . . ?
O5A C2A C1A C19A 179.9(3) . . . . ?
C3A C2A C1A C19A 1.0(6) . . . . ?
C18A C19A C1A C2A 2.2(5) . . . . ?
C16A C19A C1A C2A -179.2(3) . . . . ?
O7B C2B C1B C19B -179.8(3) . . . . ?
C3B C2B C1B C19B -0.7(6) . . . . ?
C18B C19B C1B C2B -2.9(6) . . . . ?
C16B C19B C1B C2B 179.5(3) . . . . ?
O6A C3A C4A O7A -1.7(6) . . . . ?
C2A C3A C4A O7A -179.5(3) . . . . ?
O6A C3A C4A C18A -177.9(3) . . . . ?
C2A C3A C4A C18A 4.3(6) . . . . ?
C19A C18A C4A O7A -177.4(3) . . . . ?
C5A C18A C4A O7A 3.2(5) . . . . ?
C19A C18A C4A C3A -1.1(6) . . . . ?
C5A C18A C4A C3A 179.4(3) . . . . ?
C24B O5B C4B C3B -66.5(5) . . . . ?
C24B O5B C4B C18B 115.7(4) . . . . ?
O6B C3B C4B O5B 0.2(6) . . . . ?
C2B C3B C4B O5B 178.1(3) . . . . ?
O6B C3B C4B C18B 177.8(3) . . . . ?
C2B C3B C4B C18B -4.2(6) . . . . ?
C19B C18B C4B O5B 178.4(3) . . . . ?
C5B C18B C4B O5B -0.7(5) . . . . ?
C19B C18B C4B C3B 0.7(6) . . . . ?
C5B C18B C4B C3B -178.4(4) . . . . ?
C1A C2A O5A C22A 14.5(5) . . . . ?
C3A C2A O5A C22A -166.5(3) . . . . ?
C19A C18A C5A C6A 92.4(4) . . . . ?
C4A C18A C5A C6A -88.3(4) . . . . ?
C19B C18B C5B C6B -92.9(5) . . . . ?
C4B C18B C5B C6B 86.1(4) . . . . ?
C4A C3A O6A C23A 73.0(5) . . . . ?
C2A C3A O6A C23A -109.2(4) . . . . ?
O2A C7A C6A C17A -139.0(4) . . . . ?
C8A C7A C6A C17A 38.8(5) . . . . ?
O2A C7A C6A C5A 99.2(5) . . . . ?
C8A C7A C6A C5A -83.0(4) . . . . ?
O3A C17A C6A C7A 144.5(4) . . . . ?
C10A C17A C6A C7A -41.5(5) . . . . ?
O3A C17A C6A C5A -91.0(4) . . . . ?
C10A C17A C6A C5A 83.0(4) . . . . ?
C18A C5A C6A C7A 47.7(4) . . . . ?
C18A C5A C6A C17A -75.7(4) . . . . ?
O2B C7B C6B C17B 140.2(4) . . . . ?
C8B C7B C6B C17B -39.7(5) . . . . ?
O2B C7B C6B C5B -98.9(5) . . . . ?
C8B C7B C6B C5B 81.2(5) . . . . ?
O1B C17B C6B C7B -142.0(4) . . . . ?
C10B C17B C6B C7B 41.9(5) . . . . ?
O1B C17B C6B C5B 94.6(5) . . . . ?
C10B C17B C6B C5B -81.5(4) . . . . ?
C18B C5B C6B C7B -44.8(5) . . . . ?
C18B C5B C6B C17B 77.2(4) . . . . ?
C3A C4A O7A C24A 70.1(5) . . . . ?
C18A C4A O7A C24A -113.5(4) . . . . ?
C9A C10A C11A C21A -65.2(5) . . . . ?
C17A C10A C11A C21A 117.6(4) . . . . ?
C12A C21A C11A C10A 134.8(4) . . . . ?
C20A C21A C11A C10A -50.9(5) . . . . ?
C9B C10B C11B C21B 63.0(5) . . . . ?
C17B C10B C11B C21B -118.9(4) . . . . ?
C12B C21B C11B C10B -132.9(4) . . . . ?
C20B C21B C11B C10B 51.9(6) . . . . ?
C20A C21A C12A C13A -0.8(6) . . . . ?
C11A C21A C12A C13A 173.7(3) . . . . ?
O10A C13A C12A C21A 178.0(4) . . . . ?
C14A C13A C12A C21A -2.5(6) . . . . ?
O10B C13B C12B C21B -178.6(4) . . . . ?
C14B C13B C12B C21B 0.0(6) . . . . ?
C20B C21B C12B C13B 2.8(6) . . . . ?
C11B C21B C12B C13B -172.6(4) . . . . ?
C21A C20A C16A C19A 88.1(4) . . . . ?
C15A C20A C16A C19A -90.0(4) . . . . ?
C18A C19A C16A C20A -139.4(4) . . . . ?
C1A C19A C16A C20A 42.1(5) . . . . ?
C15B C20B C16B C19B 90.1(4) . . . . ?
C21B C20B C16B C19B -88.9(4) . . . . ?
C1B C19B C16B C20B -41.9(5) . . . . ?
C18B C19B C16B C20B 140.6(4) . . . . ?
